data_2103783
loop_
_publ_author_name
'Clemente, Dore Augusto'
'Marzotto, Armando'

_publ_section_title
;
 22 Space-group changes
;
_journal_issue 1
_journal_name_full 'Acta Crystallographica Section B'
_journal_page_first 43
_journal_page_last 50
_journal_paper_doi 10.1107/S0108768102022668
_journal_volume 59
_journal_year 2003
_chemical_formula_moiety 'C16 Cl3 Co N4 O4'
_chemical_formula_sum 'C16 Cl3 Co N4 O4'
_chemical_formula_weight 477.48
_chemical_name_systematic
;
(syn-rac)-trans-Dichloro-(5,7,7,12,14,14-hexamethyl-1,4,8,11-tetraazacyclo-
tetradeca-4,11-diene)-cobalt(iii) perchlorate
;
_space_group_IT_number 20
_symmetry_space_group_name_Hall 'C 2c 2'
_symmetry_space_group_name_H-M 'C 2 2 21'
_atom_sites_solution_hydrogens geom
_atom_sites_solution_primary direct
_atom_sites_solution_secondary difmap
_cell_angle_alpha 90.00
_cell_angle_beta 90.00
_cell_angle_gamma 90.00
_cell_formula_units_Z 4
_cell_length_a 10.621(2)
_cell_length_b 11.624(2)
_cell_length_c 17.723(2)
_cell_measurement_temperature 293(2)
_cell_volume 2188.1(6)
_computing_structure_refinement 'SHELXL-97 (Sheldrick, 1997)'
_computing_structure_solution 'SHELXS-97 (Sheldrick, 1990)'
_diffrn_ambient_temperature 293(2)
_diffrn_measured_fraction_theta_full 0.401
_diffrn_measured_fraction_theta_max 0.401
_diffrn_radiation_monochromator graphite
_diffrn_radiation_source 'fine-focus sealed tube'
_diffrn_radiation_type MoK\a
_diffrn_radiation_wavelength 0.71070
_diffrn_reflns_av_R_equivalents 0.0147
_diffrn_reflns_av_sigmaI/netI 0.0856
_diffrn_reflns_limit_h_max 16
_diffrn_reflns_limit_h_min -16
_diffrn_reflns_limit_k_max 16
_diffrn_reflns_limit_k_min -16
_diffrn_reflns_limit_l_max 16
_diffrn_reflns_limit_l_min -16
_diffrn_reflns_number 9520
_diffrn_reflns_theta_full 38.61
_diffrn_reflns_theta_max 38.61
_diffrn_reflns_theta_min 2.30
_exptl_absorpt_coefficient_mu 1.177
_exptl_crystal_density_diffrn 1.449
_exptl_crystal_density_method 'not measured'
_exptl_crystal_F_000 936
_refine_diff_density_max 0.057
_refine_diff_density_min -0.084
_refine_ls_abs_structure_details 'Flack H D (1983), Acta Cryst. A39, 876-881'
_refine_ls_abs_structure_Flack -0.001(2)
_refine_ls_extinction_method none
_refine_ls_goodness_of_fit_ref 0.093
_refine_ls_hydrogen_treatment mixed
_refine_ls_matrix_type full
_refine_ls_number_parameters 65
_refine_ls_number_reflns 2392
_refine_ls_number_restraints 0
_refine_ls_restrained_S_all 0.093
_refine_ls_R_factor_all 0.0022
_refine_ls_R_factor_gt 0.0022
_refine_ls_shift/su_max 2.138
_refine_ls_shift/su_mean 0.033
_refine_ls_structure_factor_coef Fsqd
_refine_ls_weighting_details 'calc w=1/[\s^2^(Fo^2^)+(0.1000P)^2^+0.0000P] where P=(Fo^2^+2Fc^2^)/3'
_refine_ls_weighting_scheme calc
_refine_ls_wR_factor_gt 0.0137
_refine_ls_wR_factor_ref 0.0154
_reflns_number_gt 2382
_reflns_number_total 2392
_reflns_threshold_expression >2sigma(I)
_cod_data_source_file an0613.cif
_cod_data_source_block qanxos
_cod_database_code 2103783

loop_
_symmetry_equiv_pos_as_xyz
'x, y, z'
'x, -y, -z'
'-x, -y, z+1/2'
'-x, y, -z+1/2'
'x+1/2, y+1/2, z'
'x+1/2, -y+1/2, -z'
'-x+1/2, -y+1/2, z+1/2'
'-x+1/2, y+1/2, -z+1/2'

loop_
_atom_site_label
_atom_site_fract_x
_atom_site_fract_y
_atom_site_fract_z
_atom_site_U_iso_or_equiv
_atom_site_adp_type
_atom_site_calc_flag
_atom_site_refinement_flags
_atom_site_occupancy
_atom_site_type_symbol
Co1 0.321200(4) 0.0000 0.0000 0.02000(2) Uiso d S 1 Co
Cl1 0.533000(7) 0.0000 0.0000 0.02000(2) Uiso d S 1 Cl
Cl2 0.109300(7) 0.0000 0.0000 0.02000(2) Uiso d S 1 Cl
N1 0.31570(2) 0.068800(18) 0.102200(14) 0.02000(4) Uiso d . 1 N
N2 0.32330(2) -0.144600(19) 0.053100(15) 0.02000(4) Uiso d . 1 N
C1 0.38630(2) -0.01010(2) 0.152600(17) 0.02000(5) Uiso d . 1 C
C2 0.34350(2) -0.13130(2) 0.135500(16) 0.02000(5) Uiso d . 1 C
C3 0.30130(2) -0.244700(19) 0.025700(17) 0.02000(5) Uiso d . 1 C
C4 0.26390(2) -0.25960(2) -0.054800(17) 0.02000(5) Uiso d . 1 C
C5 0.33980(2) -0.19680(2) -0.113500(17) 0.02000(5) Uiso d . 1 C
C11 0.30920(2) -0.35280(2) 0.072500(17) 0.02000(4) Uiso d . 1 C
C12 0.29180(2) -0.23070(2) -0.192300(16) 0.02000(4) Uiso d . 1 C
C13 0.47870(2) -0.22710(2) -0.107700(17) 0.02000(4) Uiso d . 1 C
Cl3 0.0000 0.038400(6) 0.2500 0.02000(2) Uiso d S 1 Cl
O1 0.00450(4) 0.15920(3) 0.268200(18) 0.02000(8) Uiso d P 0.50 O
O2 -0.10430(3) -0.01440(3) 0.27610(3) 0.02000(7) Uiso d P 0.50 O
O3 0.04160(3) 0.01610(3) 0.17900(2) 0.02000(6) Uiso d P 0.50 O
O4 0.11040(3) -0.00660(3) 0.30160(2) 0.02000(7) Uiso d P 0.50 O

loop_
_atom_type_symbol
_atom_type_description
_atom_type_scat_dispersion_real
_atom_type_scat_dispersion_imag
_atom_type_scat_source
Co Co 0.3494 0.9721 'International Tables Vol C Tables 4.2.6.8 and 6.1.1.4'
Cl Cl 0.1484 0.1585 'International Tables Vol C Tables 4.2.6.8 and 6.1.1.4'
O O 0.0106 0.0060 'International Tables Vol C Tables 4.2.6.8 and 6.1.1.4'
N N 0.0061 0.0033 'International Tables Vol C Tables 4.2.6.8 and 6.1.1.4'
C C 0.0033 0.0016 'International Tables Vol C Tables 4.2.6.8 and 6.1.1.4'

loop_
_geom_angle_atom_site_label_1
_geom_angle_atom_site_label_2
_geom_angle_atom_site_label_3
_geom_angle_site_symmetry_1
_geom_angle_site_symmetry_3
_geom_angle
N2 Co1 N2 . 2 178.673(13)
N2 Co1 N1 . . 84.601(14)
N2 Co1 N1 2 . 95.439(13)
N2 Co1 N1 . 2 95.439(13)
N2 Co1 N1 2 2 84.601(14)
N1 Co1 N1 . 2 176.620(13)
N2 Co1 Cl1 . . 89.337(7)
N2 Co1 Cl1 2 . 89.337(7)
N1 Co1 Cl1 . . 91.690(6)
N1 Co1 Cl1 2 . 91.690(6)
N2 Co1 Cl2 . . 90.663(7)
N2 Co1 Cl2 2 . 90.663(7)
N1 Co1 Cl2 . . 88.310(6)
N1 Co1 Cl2 2 . 88.310(6)
Cl1 Co1 Cl2 . . 180.0
C1 N1 C5 . 2 116.09(2)
C1 N1 Co1 . . 106.621(18)
C5 N1 Co1 2 . 120.645(19)
C3 N2 C2 . . 119.57(2)
C3 N2 Co1 . . 127.20(2)
C2 N2 Co1 . . 113.046(17)
N1 C1 C2 . . 107.67(2)
N2 C2 C1 . . 109.75(2)
N2 C3 C4 . . 121.08(2)
N2 C3 C11 . . 122.53(3)
C4 C3 C11 . . 116.38(2)
C3 C4 C5 . . 117.54(2)
C4 C5 C13 . . 111.14(2)
C4 C5 N1 . 2 107.03(2)
C13 C5 N1 . 2 112.37(2)
C4 C5 C12 . . 109.02(2)
C13 C5 C12 . . 108.89(2)
N1 C5 C12 2 . 108.30(2)
O2 Cl3 O2 . 4 125.84(3)
O2 Cl3 O3 . 4 47.79(2)
O2 Cl3 O3 4 4 119.88(2)
O2 Cl3 O3 . . 119.88(2)
O2 Cl3 O3 4 . 47.79(2)
O3 Cl3 O3 4 . 158.00(3)
O2 Cl3 O1 . . 113.20(2)
O2 Cl3 O1 4 . 119.53(2)
O3 Cl3 O1 4 . 89.39(2)
O3 Cl3 O1 . . 112.48(2)
O2 Cl3 O1 . 4 119.53(2)
O2 Cl3 O1 4 4 113.20(2)
O3 Cl3 O1 4 4 112.48(2)
O3 Cl3 O1 . 4 89.39(2)
O1 Cl3 O1 . 4 26.15(3)
O2 Cl3 O4 . . 105.13(2)
O2 Cl3 O4 4 . 55.72(3)
O3 Cl3 O4 4 . 68.98(2)
O3 Cl3 O4 . . 103.42(2)
O1 Cl3 O4 . . 99.72(2)
O1 Cl3 O4 4 . 118.536(19)
O2 Cl3 O4 . 4 55.72(3)
O2 Cl3 O4 4 4 105.13(2)
O3 Cl3 O4 4 4 103.42(2)
O3 Cl3 O4 . 4 68.98(2)
O1 Cl3 O4 . 4 118.536(19)
O1 Cl3 O4 4 4 99.72(2)
O4 Cl3 O4 . 4 141.24(3)
O1 O1 Cl3 4 . 76.926(13)
O3 O2 Cl3 4 . 66.60(3)
O3 O2 O4 4 4 136.94(5)
Cl3 O2 O4 . 4 70.53(3)
O2 O3 Cl3 4 . 65.61(3)
O2 O3 O4 4 4 112.72(4)
Cl3 O3 O4 . 4 61.67(2)
O2 O4 Cl3 4 . 53.75(2)
O2 O4 O3 4 4 99.79(3)
Cl3 O4 O3 . 4 49.348(19)

loop_
_geom_bond_atom_site_label_1
_geom_bond_atom_site_label_2
_geom_bond_site_symmetry_2
_geom_bond_distance
Co1 N2 . 1.9265(3)
Co1 N2 2 1.9265(3)
Co1 N1 . 1.9808(3)
Co1 N1 2 1.9808(3)
Co1 Cl1 . 2.2495(4)
Co1 Cl2 . 2.2506(4)
N1 C1 . 1.4837(4)
N1 C5 2 1.5230(4)
N2 C3 . 1.2823(4)
N2 C2 . 1.4841(4)
C1 C2 . 1.5111(4)
C3 C4 . 1.4911(4)
C3 C11 . 1.5080(4)
C4 C5 . 1.5050(4)
C5 C13 . 1.5202(4)
C5 N1 2 1.5230(4)
C5 C12 . 1.5381(4)
Cl3 O2 . 1.3483(4)
Cl3 O2 4 1.3483(4)
Cl3 O3 4 1.3586(4)
Cl3 O3 . 1.3586(4)
Cl3 O1 . 1.4415(4)
Cl3 O1 4 1.4415(4)
Cl3 O4 . 1.5763(4)
Cl3 O4 4 1.5763(4)
O1 O1 4 0.6522(6)
O2 O3 4 1.0965(6)
O2 O4 4 1.3816(7)
O3 O2 4 1.0965(6)
O3 O4 4 1.6716(6)
O4 O2 4 1.3816(7)
O4 O3 4 1.6716(6)
